data_1504146
loop_
_publ_author_name
'Isobe, Hiroyuki'
'Hitosugi, Shunpei'
'Matsuno, Taisuke'
'Iwamoto, Takeaki'
'Ichikawa, Junji'

_publ_section_title
;
 Concise synthesis of halogenated chrysenes ([4]phenacenes) that favor
 pi-stack packing in single crystals.
;
_journal_issue 17
_journal_name_full 'Organic letters'
_journal_page_first 4026
_journal_page_last 4028
_journal_paper_doi 10.1021/ol901693y
_journal_volume 11
_journal_year 2009
_chemical_formula_sum 'C20 H14 Br2'
_chemical_formula_weight 414.13
_chemical_name_systematic
;

 ?

;
_space_group_IT_number 14
_symmetry_cell_setting monoclinic
_symmetry_space_group_name_Hall '-P 2yn'
_symmetry_space_group_name_H-M 'P 1 21/n 1'
_atom_sites_solution_hydrogens geom
_atom_sites_solution_primary direct
_atom_sites_solution_secondary difmap
_audit_creation_method SHELXL-97
_cell_angle_alpha 90.00
_cell_angle_beta 110.436(2)
_cell_angle_gamma 90.00
_cell_formula_units_Z 8
_cell_length_a 28.496(5)
_cell_length_b 4.0216(7)
_cell_length_c 29.455(5)
_cell_measurement_reflns_used 3862
_cell_measurement_temperature 173
_cell_measurement_theta_max 22.86
_cell_measurement_theta_min 2.58
_cell_volume 3163.1(9)
_computing_cell_refinement 'Bruker SMART'
_computing_data_collection 'Bruker SMART'
_computing_data_reduction 'Bruker SAINT'
_computing_molecular_graphics 'Bruker SHELXTL'
_computing_publication_material 'Bruker SHELXTL'
_computing_structure_refinement 'SHELXL-97 (Sheldrick, 1997)'
_computing_structure_solution 'SHELXS-97 (Sheldrick, 1990)'
_diffrn_ambient_temperature 173
_diffrn_detector_area_resol_mean 8.333
_diffrn_measured_fraction_theta_full 0.995
_diffrn_measured_fraction_theta_max 0.995
_diffrn_measurement_device_type 'CCD area detector'
_diffrn_measurement_method 'phi and omega scans'
_diffrn_radiation_monochromator graphite
_diffrn_radiation_source 'fine-focus sealed tube'
_diffrn_radiation_type MoK\a
_diffrn_radiation_wavelength 0.71073
_diffrn_reflns_av_R_equivalents 0.0729
_diffrn_reflns_av_sigmaI/netI 0.0603
_diffrn_reflns_limit_h_max 36
_diffrn_reflns_limit_h_min -36
_diffrn_reflns_limit_k_max 5
_diffrn_reflns_limit_k_min -5
_diffrn_reflns_limit_l_max 37
_diffrn_reflns_limit_l_min -37
_diffrn_reflns_number 32065
_diffrn_reflns_theta_full 26.83
_diffrn_reflns_theta_max 26.83
_diffrn_reflns_theta_min 1.48
_exptl_absorpt_coefficient_mu 5.119
_exptl_absorpt_correction_T_max 0.9045
_exptl_absorpt_correction_T_min 0.8214
_exptl_absorpt_correction_type empirical
_exptl_absorpt_process_details 'SADABS Sheldrick 1996'
_exptl_crystal_colour colorless
_exptl_crystal_density_diffrn 1.739
_exptl_crystal_density_method 'not measured'
_exptl_crystal_description prism
_exptl_crystal_F_000 1632
_exptl_crystal_size_max 0.04
_exptl_crystal_size_mid 0.02
_exptl_crystal_size_min 0.02
_refine_diff_density_max 0.652
_refine_diff_density_min -0.513
_refine_diff_density_rms 0.106
_refine_ls_extinction_method none
_refine_ls_goodness_of_fit_ref 0.877
_refine_ls_hydrogen_treatment empirical
_refine_ls_matrix_type full
_refine_ls_number_parameters 401
_refine_ls_number_reflns 6735
_refine_ls_number_restraints 0
_refine_ls_restrained_S_all 0.877
_refine_ls_R_factor_all 0.0833
_refine_ls_R_factor_gt 0.0497
_refine_ls_shift/su_max 0.001
_refine_ls_shift/su_mean 0.000
_refine_ls_structure_factor_coef Fsqd
_refine_ls_weighting_details 'calc w=1/[\s^2^(Fo^2^)+(0.1000P)^2^+0.0000P] where P=(Fo^2^+2Fc^2^)/3'
_refine_ls_weighting_scheme calc
_refine_ls_wR_factor_gt 0.1235
_refine_ls_wR_factor_ref 0.1436
_reflns_number_gt 4737
_reflns_number_total 6735
_reflns_threshold_expression >2sigma(I)
_cod_data_source_file ol901693y_si_009.cif
_cod_data_source_block sh10-2
_cod_depositor_comments
;
The following automatic conversions were performed:

'_symmetry_cell_setting' value 'Monoclinic' changed to 'monoclinic'
according to /home/saulius/struct/CIF-dictionaries/cif_core.dic
dictionary named 'cif_core.dic' version 2.4.2 from 2011-04-26.

Automatic conversion script
Id: cif_fix_values 1715 2011-07-08 13:25:40Z adriana 
;
_cod_original_cell_volume 3163.0(9)
_cod_original_sg_symbol_H-M P2(1)/n
_cod_database_code 1504146

loop_
_symmetry_equiv_pos_as_xyz
'x, y, z'
'-x+1/2, y+1/2, -z+1/2'
'-x, -y, -z'
'x-1/2, -y-1/2, z-1/2'

loop_
_atom_site_label
_atom_site_type_symbol
_atom_site_fract_x
_atom_site_fract_y
_atom_site_fract_z
_atom_site_U_iso_or_equiv
_atom_site_adp_type
_atom_site_occupancy
_atom_site_symmetry_multiplicity
_atom_site_calc_flag
_atom_site_refinement_flags
Br1 Br 0.81889(2) 0.14785(15) 0.67019(2) 0.03667(17) Uani 1 1 d .
Br3 Br 1.04496(2) 0.20674(14) 0.73218(2) 0.03496(17) Uani 1 1 d .
Br2 Br 0.19321(2) 1.15068(14) 0.96516(2) 0.03584(17) Uani 1 1 d .
Br4 Br 0.18803(2) 0.27437(15) 0.80210(2) 0.03888(17) Uani 1 1 d .
C5 C 1.03166(19) -0.2059(12) 0.87629(18) 0.0242(11) Uani 1 1 d .
C22 C 0.2591(2) 0.2923(12) 0.8335(2) 0.0296(12) Uani 1 1 d .
C34 C 0.25778(19) 0.9572(13) 0.99474(19) 0.0267(11) Uani 1 1 d .
C30 C 0.40322(19) 0.5627(13) 1.06108(19) 0.0294(12) Uani 1 1 d .
C17 C 0.94417(17) 0.0137(11) 0.85363(17) 0.0207(10) Uani 1 1 d .
C8 C 0.94718(19) -0.0448(13) 0.90142(18) 0.0258(11) Uani 1 1 d .
C21 C 0.2784(2) 0.3835(12) 0.88121(19) 0.0266(11) Uani 1 1 d .
H21 H 0.2563 0.4398 0.8979 0.032 Uiso 1 1 calc R
C2 C 1.03848(19) 0.0264(13) 0.78956(18) 0.0255(11) Uani 1 1 d .
C35 C 0.28128(19) 0.8180(11) 0.96599(19) 0.0240(11) Uani 1 1 d .
H35 H 0.2657 0.8282 0.9318 0.029 Uiso 1 1 calc R
C37 C 0.35389(18) 0.4893(12) 0.95702(18) 0.0231(11) Uani 1 1 d .
C4 C 1.0745(2) -0.2623(12) 0.86426(19) 0.0279(12) Uani 1 1 d .
H4 H 1.1017 -0.3804 0.8865 0.034 Uiso 1 1 calc R
C18 C 0.98935(18) -0.0402(12) 0.84169(17) 0.0219(10) Uani 1 1 d .
C9 C 0.90706(19) 0.0562(13) 0.91778(19) 0.0274(12) Uani 1 1 d .
H9 H 0.9095 0.0077 0.9501 0.033 Uiso 1 1 calc R
C14 C 0.8374(2) 0.2173(13) 0.73821(19) 0.0280(12) Uani 1 1 d .
C13 C 0.80411(19) 0.3825(13) 0.7556(2) 0.0301(12) Uani 1 1 d .
H13 H 0.7749 0.4863 0.7341 0.036 Uiso 1 1 calc R
C26 C 0.4149(2) 0.2245(12) 0.9055(2) 0.0297(12) Uani 1 1 d .
C36 C 0.32849(18) 0.6585(11) 0.98641(18) 0.0217(10) Uani 1 1 d .
C11 C 0.85940(19) 0.2532(11) 0.83796(19) 0.0225(10) Uani 1 1 d .
C7 C 0.99029(19) -0.2067(12) 0.93477(19) 0.0260(11) Uani 1 1 d .
H7 H 0.9907 -0.2526 0.9665 0.031 Uiso 1 1 calc R
C33 C 0.2795(2) 0.9610(13) 1.0452(2) 0.0317(12) Uani 1 1 d .
H33 H 0.2622 1.0522 1.0647 0.038 Uiso 1 1 calc R
C16 C 0.89637(18) 0.1300(12) 0.81972(18) 0.0216(10) Uani 1 1 d .
C20 C 0.8259(2) 0.3374(15) 0.9077(2) 0.0349(13) Uani 1 1 d .
H20A H 0.8357 0.2786 0.9420 0.052 Uiso 1 1 calc R
H20B H 0.7939 0.2305 0.8895 0.052 Uiso 1 1 calc R
H20C H 0.8223 0.5792 0.9040 0.052 Uiso 1 1 calc R
C32 C 0.3267(2) 0.8291(13) 1.0659(2) 0.0292(12) Uani 1 1 d .
H32 H 0.3424 0.8374 1.1002 0.035 Uiso 1 1 calc R
C1 C 0.99527(18) 0.0880(12) 0.79933(18) 0.0245(11) Uani 1 1 d .
H1 H 0.9693 0.2175 0.7774 0.029 Uiso 1 1 calc R
C29 C 0.4279(2) 0.4452(14) 1.0322(2) 0.0330(13) Uani 1 1 d .
H29 H 0.4621 0.3853 1.0468 0.040 Uiso 1 1 calc R
C31 C 0.3527(2) 0.6807(12) 1.03790(18) 0.0249(11) Uani 1 1 d .
C28 C 0.40426(19) 0.4079(12) 0.98056(19) 0.0268(11) Uani 1 1 d .
C3 C 1.0787(2) -0.1532(13) 0.8214(2) 0.0305(12) Uani 1 1 d .
H3 H 1.1078 -0.1985 0.8138 0.037 Uiso 1 1 calc R
C19 C 1.07465(19) -0.4731(14) 0.95915(18) 0.0289(12) Uani 1 1 d .
H19A H 1.1041 -0.3284 0.9677 0.043 Uiso 1 1 calc R
H19B H 1.0813 -0.6791 0.9447 0.043 Uiso 1 1 calc R
H19C H 1.0672 -0.5258 0.9884 0.043 Uiso 1 1 calc R
C10 C 0.86599(19) 0.2190(13) 0.88812(19) 0.0276(12) Uani 1 1 d .
C6 C 1.03033(19) -0.2969(12) 0.92317(19) 0.0261(11) Uani 1 1 d .
C40 C 0.4279(2) 0.5761(17) 1.1149(2) 0.0418(15) Uani 1 1 d .
H40A H 0.4615 0.4788 1.1242 0.063 Uiso 1 1 calc R
H40B H 0.4079 0.4502 1.1301 0.063 Uiso 1 1 calc R
H40C H 0.4305 0.8080 1.1257 0.063 Uiso 1 1 calc R
C38 C 0.33123(19) 0.3953(12) 0.90636(18) 0.0250(11) Uani 1 1 d .
C15 C 0.88237(18) 0.0984(12) 0.76843(18) 0.0235(11) Uani 1 1 d .
H15 H 0.9046 -0.0063 0.7552 0.028 Uiso 1 1 calc R
C24 C 0.3398(2) 0.1998(14) 0.8308(2) 0.0363(14) Uani 1 1 d .
H24 H 0.3609 0.1364 0.8135 0.044 Uiso 1 1 calc R
C23 C 0.2892(2) 0.2105(14) 0.8066(2) 0.0369(14) Uani 1 1 d .
H23 H 0.2752 0.1641 0.7729 0.044 Uiso 1 1 calc R
C12 C 0.81471(19) 0.3908(13) 0.80435(19) 0.0280(12) Uani 1 1 d .
H12 H 0.7914 0.4925 0.8165 0.034 Uiso 1 1 calc R
C27 C 0.4338(2) 0.2763(13) 0.9540(2) 0.0310(12) Uani 1 1 d .
H27 H 0.4679 0.2233 0.9710 0.037 Uiso 1 1 calc R
C39 C 0.4478(2) 0.0883(15) 0.8791(2) 0.0370(13) Uani 1 1 d .
H39A H 0.4817 0.0533 0.9022 0.055 Uiso 1 1 calc R
H39B H 0.4488 0.2472 0.8542 0.055 Uiso 1 1 calc R
H39C H 0.4340 -0.1236 0.8637 0.055 Uiso 1 1 calc R
C25 C 0.3622(2) 0.2792(12) 0.88067(19) 0.0273(12) Uani 1 1 d .

loop_
_atom_site_aniso_label
_atom_site_aniso_U_11
_atom_site_aniso_U_22
_atom_site_aniso_U_33
_atom_site_aniso_U_23
_atom_site_aniso_U_13
_atom_site_aniso_U_12
Br1 0.0353(3) 0.0488(4) 0.0244(3) 0.0012(2) 0.0086(2) 0.0023(3)
Br3 0.0396(3) 0.0410(3) 0.0311(3) -0.0012(2) 0.0210(3) -0.0061(3)
Br2 0.0263(3) 0.0302(3) 0.0543(4) -0.0002(3) 0.0182(3) 0.0036(2)
Br4 0.0345(3) 0.0432(4) 0.0372(3) -0.0036(3) 0.0104(3) -0.0050(3)
C5 0.024(3) 0.023(3) 0.025(3) -0.007(2) 0.007(2) -0.003(2)
C22 0.031(3) 0.022(3) 0.036(3) 0.003(2) 0.014(3) 0.000(2)
C34 0.025(3) 0.023(3) 0.037(3) 0.000(2) 0.017(2) -0.001(2)
C30 0.027(3) 0.030(3) 0.031(3) 0.004(2) 0.010(2) -0.005(2)
C17 0.017(2) 0.018(2) 0.027(3) -0.001(2) 0.008(2) -0.0044(19)
C8 0.028(3) 0.026(3) 0.026(3) -0.001(2) 0.014(2) -0.008(2)
C21 0.034(3) 0.020(2) 0.032(3) 0.003(2) 0.020(2) 0.000(2)
C2 0.029(3) 0.027(3) 0.025(3) -0.003(2) 0.015(2) -0.006(2)
C35 0.026(3) 0.019(2) 0.030(3) 0.004(2) 0.013(2) -0.001(2)
C37 0.027(3) 0.016(2) 0.034(3) 0.004(2) 0.021(2) 0.001(2)
C4 0.023(3) 0.026(3) 0.032(3) -0.004(2) 0.006(2) 0.000(2)
C18 0.020(2) 0.022(2) 0.025(3) -0.006(2) 0.009(2) -0.007(2)
C9 0.029(3) 0.032(3) 0.027(3) -0.004(2) 0.017(2) -0.009(2)
C14 0.031(3) 0.028(3) 0.025(3) -0.001(2) 0.010(2) -0.009(2)
C13 0.021(3) 0.033(3) 0.039(3) 0.001(2) 0.014(2) -0.002(2)
C26 0.037(3) 0.020(3) 0.039(3) 0.003(2) 0.022(3) 0.002(2)
C36 0.024(3) 0.017(2) 0.029(3) 0.004(2) 0.017(2) -0.004(2)
C11 0.021(3) 0.019(2) 0.029(3) -0.004(2) 0.010(2) -0.0054(19)
C7 0.029(3) 0.024(3) 0.025(3) 0.003(2) 0.009(2) -0.005(2)
C33 0.035(3) 0.030(3) 0.039(3) -0.008(2) 0.025(3) -0.007(2)
C16 0.019(2) 0.020(2) 0.027(3) 0.001(2) 0.008(2) -0.0051(19)
C20 0.032(3) 0.046(3) 0.032(3) -0.003(3) 0.017(3) 0.001(3)
C32 0.034(3) 0.032(3) 0.029(3) -0.002(2) 0.019(2) -0.005(2)
C1 0.021(3) 0.024(3) 0.026(3) -0.003(2) 0.006(2) -0.003(2)
C29 0.028(3) 0.038(3) 0.036(3) 0.008(3) 0.015(3) 0.001(2)
C31 0.029(3) 0.022(3) 0.027(3) 0.004(2) 0.014(2) -0.002(2)
C28 0.028(3) 0.021(3) 0.037(3) 0.000(2) 0.019(2) -0.002(2)
C3 0.026(3) 0.030(3) 0.040(3) -0.007(2) 0.018(3) -0.003(2)
C19 0.027(3) 0.032(3) 0.026(3) 0.007(2) 0.007(2) -0.004(2)
C10 0.025(3) 0.029(3) 0.032(3) -0.001(2) 0.015(2) -0.004(2)
C6 0.024(3) 0.022(3) 0.032(3) -0.002(2) 0.008(2) -0.005(2)
C40 0.034(3) 0.060(4) 0.030(3) 0.005(3) 0.010(3) 0.000(3)
C38 0.032(3) 0.021(2) 0.026(3) 0.003(2) 0.016(2) -0.002(2)
C15 0.023(3) 0.024(3) 0.027(3) 0.000(2) 0.013(2) -0.004(2)
C24 0.050(4) 0.035(3) 0.033(3) 0.000(2) 0.026(3) 0.006(3)
C23 0.045(4) 0.037(3) 0.032(3) -0.002(2) 0.017(3) 0.004(3)
C12 0.025(3) 0.026(3) 0.038(3) -0.001(2) 0.017(2) -0.001(2)
C27 0.023(3) 0.031(3) 0.042(3) 0.003(2) 0.015(3) 0.002(2)
C39 0.040(3) 0.036(3) 0.044(3) 0.006(3) 0.025(3) 0.006(3)
C25 0.032(3) 0.023(3) 0.033(3) 0.004(2) 0.019(3) 0.002(2)

loop_
_atom_type_symbol
_atom_type_description
_atom_type_scat_dispersion_real
_atom_type_scat_dispersion_imag
_atom_type_scat_source
C C 0.0033 0.0016 'International Tables Vol C Tables 4.2.6.8 and 6.1.1.4'
H H 0.0000 0.0000 'International Tables Vol C Tables 4.2.6.8 and 6.1.1.4'
Br Br -0.2901 2.4595 'International Tables Vol C Tables 4.2.6.8 and 6.1.1.4'

loop_
_geom_angle_atom_site_label_1
_geom_angle_atom_site_label_2
_geom_angle_atom_site_label_3
_geom_angle
C4 C5 C6 121.1(5)
C4 C5 C18 118.9(5)
C6 C5 C18 120.0(4)
C21 C22 C23 122.7(5)
C21 C22 Br4 119.0(4)
C23 C22 Br4 118.4(4)
C35 C34 C33 122.1(5)
C35 C34 Br2 119.1(4)
C33 C34 Br2 118.7(4)
C29 C30 C31 117.8(5)
C29 C30 C40 121.3(5)
C31 C30 C40 120.9(5)
C8 C17 C16 117.2(4)
C8 C17 C18 117.8(4)
C16 C17 C18 125.0(4)
C17 C8 C7 120.1(4)
C17 C8 C9 120.7(5)
C7 C8 C9 119.2(5)
C22 C21 C38 120.9(5)
C22 C21 H21 119.5
C38 C21 H21 119.5
C1 C2 C3 122.2(5)
C1 C2 Br3 119.1(4)
C3 C2 Br3 118.7(4)
C34 C35 C36 121.2(5)
C34 C35 H35 119.4
C36 C35 H35 119.4
C28 C37 C38 117.3(4)
C28 C37 C36 116.5(5)
C38 C37 C36 126.1(5)
C3 C4 C5 122.7(5)
C3 C4 H4 118.6
C5 C4 H4 118.6
C1 C18 C5 117.7(4)
C1 C18 C17 123.0(4)
C5 C18 C17 119.2(4)
C10 C9 C8 121.7(5)
C10 C9 H9 119.2
C8 C9 H9 119.2
C15 C14 C13 122.1(5)
C15 C14 Br1 119.1(4)
C13 C14 Br1 118.9(4)
C12 C13 C14 118.1(5)
C12 C13 H13 120.9
C14 C13 H13 120.9
C27 C26 C25 118.2(5)
C27 C26 C39 120.5(5)
C25 C26 C39 121.1(5)
C35 C36 C31 117.1(4)
C35 C36 C37 123.1(5)
C31 C36 C37 119.7(5)
C12 C11 C16 118.1(5)
C12 C11 C10 121.3(5)
C16 C11 C10 120.5(5)
C6 C7 C8 123.1(5)
C6 C7 H7 118.4
C8 C7 H7 118.4
C32 C33 C34 118.0(5)
C32 C33 H33 121.0
C34 C33 H33 121.0
C15 C16 C11 117.3(4)
C15 C16 C17 123.1(4)
C11 C16 C17 119.3(4)
C10 C20 H20A 109.5
C10 C20 H20B 109.5
H20A C20 H20B 109.5
C10 C20 H20C 109.5
H20A C20 H20C 109.5
H20B C20 H20C 109.5
C33 C32 C31 122.2(5)
C33 C32 H32 118.9
C31 C32 H32 118.9
C2 C1 C18 120.6(5)
C2 C1 H1 119.7
C18 C1 H1 119.7
C30 C29 C28 122.9(5)
C30 C29 H29 118.6
C28 C29 H29 118.6
C32 C31 C36 119.0(5)
C32 C31 C30 120.1(5)
C36 C31 C30 120.9(5)
C37 C28 C27 120.8(5)
C37 C28 C29 121.3(5)
C27 C28 C29 117.9(5)
C4 C3 C2 117.6(5)
C4 C3 H3 121.2
C2 C3 H3 121.2
C6 C19 H19A 109.5
C6 C19 H19B 109.5
H19A C19 H19B 109.5
C6 C19 H19C 109.5
H19A C19 H19C 109.5
H19B C19 H19C 109.5
C9 C10 C11 118.9(5)
C9 C10 C20 119.9(5)
C11 C10 C20 121.0(5)
C7 C6 C5 118.8(5)
C7 C6 C19 121.4(5)
C5 C6 C19 119.7(5)
C30 C40 H40A 109.5
C30 C40 H40B 109.5
H40A C40 H40B 109.5
C30 C40 H40C 109.5
H40A C40 H40C 109.5
H40B C40 H40C 109.5
C25 C38 C21 116.7(5)
C25 C38 C37 119.6(5)
C21 C38 C37 123.4(4)
C14 C15 C16 120.7(5)
C14 C15 H15 119.7
C16 C15 H15 119.7
C23 C24 C25 122.9(5)
C23 C24 H24 118.5
C25 C24 H24 118.5
C24 C23 C22 117.2(5)
C24 C23 H23 121.4
C22 C23 H23 121.4
C13 C12 C11 122.7(5)
C13 C12 H12 118.7
C11 C12 H12 118.7
C26 C27 C28 122.6(5)
C26 C27 H27 118.7
C28 C27 H27 118.7
C26 C39 H39A 109.5
C26 C39 H39B 109.5
H39A C39 H39B 109.5
C26 C39 H39C 109.5
H39A C39 H39C 109.5
H39B C39 H39C 109.5
C24 C25 C38 119.0(5)
C24 C25 C26 120.3(5)
C38 C25 C26 120.6(5)

loop_
_geom_bond_atom_site_label_1
_geom_bond_atom_site_label_2
_geom_bond_distance
Br1 C14 1.906(5)
Br3 C2 1.906(5)
Br2 C34 1.905(5)
Br4 C22 1.910(6)
C5 C4 1.402(7)
C5 C6 1.441(7)
C5 C18 1.442(7)
C22 C21 1.369(7)
C22 C23 1.395(8)
C34 C35 1.369(7)
C34 C33 1.397(7)
C30 C29 1.362(7)
C30 C31 1.440(7)
C30 C40 1.494(7)
C17 C8 1.400(6)
C17 C16 1.457(7)
C17 C18 1.464(6)
C8 C7 1.434(7)
C8 C9 1.445(7)
C21 C38 1.429(7)
C21 H21 0.9500
C2 C1 1.381(7)
C2 C3 1.401(7)
C35 C36 1.421(7)
C35 H35 0.9500
C37 C28 1.397(7)
C37 C38 1.454(7)
C37 C36 1.474(6)
C4 C3 1.381(7)
C4 H4 0.9500
C18 C1 1.414(7)
C9 C10 1.359(7)
C9 H9 0.9500
C14 C15 1.367(7)
C14 C13 1.394(7)
C13 C12 1.360(7)
C13 H13 0.9500
C26 C27 1.354(8)
C26 C25 1.439(8)
C26 C39 1.515(7)
C36 C31 1.433(7)
C11 C12 1.424(7)
C11 C16 1.428(7)
C11 C10 1.429(7)
C7 C6 1.350(7)
C7 H7 0.9500
C33 C32 1.373(8)
C33 H33 0.9500
C16 C15 1.427(7)
C20 C10 1.524(7)
C20 H20A 0.9800
C20 H20B 0.9800
C20 H20C 0.9800
C32 C31 1.421(7)
C32 H32 0.9500
C1 H1 0.9500
C29 C28 1.441(7)
C29 H29 0.9500
C28 C27 1.435(7)
C3 H3 0.9500
C19 C6 1.512(7)
C19 H19A 0.9800
C19 H19B 0.9800
C19 H19C 0.9800
C40 H40A 0.9800
C40 H40B 0.9800
C40 H40C 0.9800
C38 C25 1.427(7)
C15 H15 0.9500
C24 C23 1.369(9)
C24 C25 1.417(8)
C24 H24 0.9500
C23 H23 0.9500
C12 H12 0.9500
C27 H27 0.9500
C39 H39A 0.9800
C39 H39B 0.9800
C39 H39C 0.9800
